data_1551728
loop_
_publ_author_name
'NEETHA, S.'
'JOSHIPURA, D. N.'
'SRIDHAR, M. A.'
'PRASAD, J. Shashidhara'
'SHAH, Anamik'

_publ_section_title
;
 Synthesis and Crystal Structure Study of
 4-Anilino-3-[(4-benzylpiperazin-1-yl)-methyl]-2H-chromen-2-one
;
_journal_name_full 'X-ray Structure Analysis Online'
_journal_page_first 1
_journal_paper_doi 10.2116/xraystruct.27.1
_journal_volume 27
_journal_year 2011
_chemical_formula_moiety 'C27 H27 N3 O2'
_chemical_formula_sum 'C27 H27 N3 O2'
_chemical_formula_weight 425.52
_space_group_IT_number 88
_space_group_name_Hall '-I 4ad'
_space_group_name_H-M_alt 'I 41/a :2'
_symmetry_cell_setting tetragonal
_symmetry_space_group_name_Hall '-I 4ad'
_symmetry_space_group_name_H-M 'I 41/a :2'
_atom_sites_solution_hydrogens geom
_atom_sites_solution_primary direct
_atom_sites_solution_secondary difmap
_audit_creation_method SHELXL-97
_cell_angle_alpha 90.00
_cell_angle_beta 90.00
_cell_angle_gamma 90.00
_cell_formula_units_Z 16
_cell_length_a 27.7990(13)
_cell_length_b 27.799
_cell_length_c 12.1800(8)
_cell_measurement_temperature 293(2)
_cell_volume 9412.5(8)
_computing_structure_refinement 'SHELXL-97 (Sheldrick, 1997)'
_computing_structure_solution 'SHELXS-97 (Sheldrick, 1990)'
_diffrn_ambient_temperature 293(2)
_diffrn_measured_fraction_theta_full 0.998
_diffrn_measured_fraction_theta_max 0.998
_diffrn_radiation_monochromator graphite
_diffrn_radiation_source 'fine-focus sealed tube'
_diffrn_radiation_type MoK\a
_diffrn_radiation_wavelength 0.71073
_diffrn_reflns_av_R_equivalents 0.0219
_diffrn_reflns_av_sigmaI/netI 0.0420
_diffrn_reflns_limit_h_max 32
_diffrn_reflns_limit_h_min -32
_diffrn_reflns_limit_k_max 23
_diffrn_reflns_limit_k_min -23
_diffrn_reflns_limit_l_max 13
_diffrn_reflns_limit_l_min -14
_diffrn_reflns_number 7924
_diffrn_reflns_theta_full 24.98
_diffrn_reflns_theta_max 24.98
_diffrn_reflns_theta_min 2.07
_exptl_absorpt_coefficient_mu 0.077
_exptl_absorpt_correction_type none
_exptl_absorpt_process_details none
_exptl_crystal_colour 'pale yellow'
_exptl_crystal_density_diffrn 1.201
_exptl_crystal_density_method 'not measured'
_exptl_crystal_F_000 3616
_exptl_crystal_size_max 0.3
_exptl_crystal_size_mid 0.3
_exptl_crystal_size_min 0.3
_refine_diff_density_max 0.780
_refine_diff_density_min -0.210
_refine_diff_density_rms 0.065
_refine_ls_extinction_coef 0.0023(6)
_refine_ls_extinction_expression Fc^*^=kFc[1+0.001xFc^2^\l^3^/sin(2\q)]^-1/4^
_refine_ls_extinction_method SHELXL
_refine_ls_goodness_of_fit_ref 1.060
_refine_ls_hydrogen_treatment mixed
_refine_ls_matrix_type full
_refine_ls_number_parameters 290
_refine_ls_number_reflns 4133
_refine_ls_number_restraints 0
_refine_ls_restrained_S_all 1.060
_refine_ls_R_factor_all 0.1007
_refine_ls_R_factor_gt 0.0692
_refine_ls_shift/su_max 0.001
_refine_ls_shift/su_mean 0.000
_refine_ls_structure_factor_coef Fsqd
_refine_ls_weighting_details 'calc w=1/[\s^2^(Fo^2^)+(0.1475P)^2^+3.8005P] where P=(Fo^2^+2Fc^2^)/3'
_refine_ls_weighting_scheme calc
_refine_ls_wR_factor_gt 0.2093
_refine_ls_wR_factor_ref 0.2491
_reflns_number_gt 2852
_reflns_number_total 4133
_reflns_threshold_expression >2sigma(I)
_cod_data_source_file 27_1_1.cif
_cod_data_source_block shelxl
_cod_depositor_comments
;
The following automatic conversions were performed:

'_symmetry_cell_setting' value 'Tetragonal' changed to 'tetragonal'
according to
/home/andrius/struct/COD-crude-data/automatic-downloads/current/J-STAGE/lib/dictionaries/cif_core.dic
dictionary named 'cif_core.dic' version 2.4.2 from 2011-04-26.

Automatic conversion script
Id: cif_fix_values 6524 2018-11-02 12:15:13Z antanas 
;
_cod_original_cell_volume 9412.5(7)
_cod_original_sg_symbol_H-M I41/a
_cod_database_code 1551728

loop_
_symmetry_equiv_pos_as_xyz
'x, y, z'
'-x, -y+1/2, z'
'-y+3/4, x+1/4, z+1/4'
'y+1/4, -x+1/4, z+1/4'
'x+1/2, y+1/2, z+1/2'
'-x+1/2, -y+1, z+1/2'
'-y+5/4, x+3/4, z+3/4'
'y+3/4, -x+3/4, z+3/4'
'-x, -y, -z'
'x, y-1/2, -z'
'y-3/4, -x-1/4, -z-1/4'
'-y-1/4, x-1/4, -z-1/4'
'-x+1/2, -y+1/2, -z+1/2'
'x+1/2, y, -z+1/2'
'y-1/4, -x+1/4, -z+1/4'
'-y+1/4, x+1/4, -z+1/4'

loop_
_atom_site_label
_atom_site_type_symbol
_atom_site_fract_x
_atom_site_fract_y
_atom_site_fract_z
_atom_site_U_iso_or_equiv
_atom_site_adp_type
_atom_site_occupancy
_atom_site_symmetry_multiplicity
_atom_site_calc_flag
_atom_site_refinement_flags
C1 C 0.46520(16) 0.92627(16) -0.5427(3) 0.1089(13) Uani 1 1 d .
H1 H 0.4643 0.9555 -0.5796 0.131 Uiso 1 1 calc R
C2 C 0.50219(17) 0.8939(2) -0.5634(4) 0.1255(16) Uani 1 1 d .
H2 H 0.5257 0.9017 -0.6148 0.151 Uiso 1 1 calc R
C3 C 0.50455(15) 0.85162(18) -0.5106(4) 0.1106(13) Uani 1 1 d .
H3 H 0.5292 0.8300 -0.5258 0.133 Uiso 1 1 calc R
C4 C 0.47037(15) 0.84063(15) -0.4344(4) 0.1118(13) Uani 1 1 d .
H4 H 0.4720 0.8116 -0.3965 0.134 Uiso 1 1 calc R
C5 C 0.43328(13) 0.87240(14) -0.4133(3) 0.0959(11) Uani 1 1 d .
H5 H 0.4103 0.8644 -0.3610 0.115 Uiso 1 1 calc R
C6 C 0.42957(11) 0.91516(13) -0.4671(3) 0.0760(9) Uani 1 1 d .
C7 C 0.38768(13) 0.94850(14) -0.4486(3) 0.0902(11) Uani 1 1 d .
H7A H 0.3916 0.9767 -0.4947 0.108 Uiso 1 1 calc R
H7B H 0.3584 0.9324 -0.4711 0.108 Uiso 1 1 calc R
N8 N 0.38247(8) 0.96407(8) -0.3344(2) 0.0684(7) Uani 1 1 d .
C9 C 0.33616(11) 0.98870(12) -0.3193(3) 0.0857(10) Uani 1 1 d .
H9A H 0.3101 0.9669 -0.3373 0.103 Uiso 1 1 calc R
H9B H 0.3343 1.0160 -0.3686 0.103 Uiso 1 1 calc R
C10 C 0.33062(10) 1.00550(11) -0.2039(3) 0.0764(9) Uani 1 1 d .
H10A H 0.2998 1.0215 -0.1958 0.092 Uiso 1 1 calc R
H10B H 0.3310 0.9780 -0.1549 0.092 Uiso 1 1 calc R
N11 N 0.36929(7) 1.03869(7) -0.1731(2) 0.0601(6) Uani 1 1 d .
C12 C 0.41524(10) 1.01382(11) -0.1884(3) 0.0717(8) Uani 1 1 d .
H12A H 0.4169 0.9865 -0.1390 0.086 Uiso 1 1 calc R
H12B H 0.4414 1.0355 -0.1704 0.086 Uiso 1 1 calc R
C13 C 0.42075(10) 0.99688(11) -0.3037(3) 0.0730(8) Uani 1 1 d .
H13A H 0.4205 1.0244 -0.3527 0.088 Uiso 1 1 calc R
H13B H 0.4515 0.9808 -0.3116 0.088 Uiso 1 1 calc R
C14 C 0.36423(11) 1.05417(11) -0.0583(3) 0.0734(8) Uani 1 1 d .
H14A H 0.3926 1.0723 -0.0376 0.088 Uiso 1 1 calc R
H14B H 0.3628 1.0259 -0.0118 0.088 Uiso 1 1 calc R
C15 C 0.32040(9) 1.08454(9) -0.0373(2) 0.0591(7) Uani 1 1 d .
C16 C 0.28924(10) 1.06919(10) 0.0502(2) 0.0641(7) Uani 1 1 d .
O17 O 0.25033(7) 1.09768(7) 0.07558(15) 0.0683(6) Uani 1 1 d .
C18 C 0.24048(10) 1.13879(9) 0.0170(2) 0.0611(7) Uani 1 1 d .
C19 C 0.19918(11) 1.16316(12) 0.0486(3) 0.0786(9) Uani 1 1 d .
H19 H 0.1810 1.1526 0.1080 0.094 Uiso 1 1 calc R
C20 C 0.18559(12) 1.20329(12) -0.0099(3) 0.0883(10) Uani 1 1 d .
H20 H 0.1580 1.2201 0.0104 0.106 Uiso 1 1 calc R
C21 C 0.21231(11) 1.21877(10) -0.0977(3) 0.0755(9) Uani 1 1 d .
H21 H 0.2024 1.2455 -0.1377 0.091 Uiso 1 1 calc R
C22 C 0.25380(10) 1.19494(9) -0.1270(2) 0.0628(7) Uani 1 1 d .
H22 H 0.2717 1.2058 -0.1866 0.075 Uiso 1 1 calc R
C23 C 0.26950(9) 1.15463(8) -0.0684(2) 0.0539(6) Uani 1 1 d .
C24 C 0.31143(9) 1.12571(9) -0.0946(2) 0.0550(7) Uani 1 1 d .
O25 O 0.29462(8) 1.03436(8) 0.10809(19) 0.0858(7) Uani 1 1 d .
N26 N 0.34024(8) 1.13734(8) -0.18323(19) 0.0663(6) Uani 1 1 d .
H26 H 0.3447 1.1151 -0.2313 0.080 Uiso 1 1 calc R
C27 C 0.36309(9) 1.18176(10) -0.2033(3) 0.0657(8) Uani 1 1 d .
C28 C 0.38203(12) 1.19040(12) -0.3070(3) 0.0849(10) Uani 1 1 d .
H28 H 0.3782 1.1675 -0.3621 0.102 Uiso 1 1 calc R
C29 C 0.40611(14) 1.23175(16) -0.3290(4) 0.1079(14) Uani 1 1 d .
H29 H 0.4188 1.2368 -0.3988 0.129 Uiso 1 1 calc R
C30 C 0.41187(15) 1.26587(16) -0.2501(5) 0.1251(18) Uani 1 1 d .
H30 H 0.4285 1.2941 -0.2658 0.150 Uiso 1 1 calc R
C31 C 0.39303(14) 1.25863(14) -0.1468(4) 0.1120(14) Uani 1 1 d .
H31 H 0.3965 1.2822 -0.0932 0.134 Uiso 1 1 calc R
C32 C 0.36887(11) 1.21628(11) -0.1227(3) 0.0829(9) Uani 1 1 d .
H32 H 0.3566 1.2111 -0.0526 0.100 Uiso 1 1 calc R

loop_
_atom_site_aniso_label
_atom_site_aniso_U_11
_atom_site_aniso_U_22
_atom_site_aniso_U_33
_atom_site_aniso_U_23
_atom_site_aniso_U_13
_atom_site_aniso_U_12
C1 0.120(3) 0.112(3) 0.095(3) 0.017(2) 0.006(2) 0.002(2)
C2 0.105(3) 0.160(5) 0.111(3) 0.013(3) 0.036(3) 0.024(3)
C3 0.103(3) 0.113(3) 0.116(3) -0.015(3) 0.019(3) 0.028(2)
C4 0.095(3) 0.089(3) 0.152(4) 0.010(2) 0.017(3) 0.016(2)
C5 0.079(2) 0.094(3) 0.115(3) 0.013(2) 0.018(2) 0.0098(18)
C6 0.0736(19) 0.089(2) 0.0650(19) -0.0134(16) -0.0094(15) 0.0067(15)
C7 0.089(2) 0.101(3) 0.081(2) -0.0130(18) -0.0236(18) 0.0230(18)
N8 0.0608(14) 0.0684(15) 0.0759(16) -0.0121(12) -0.0143(11) 0.0102(10)
C9 0.0619(18) 0.088(2) 0.107(3) -0.0279(19) -0.0232(17) 0.0151(15)
C10 0.0515(16) 0.0691(18) 0.109(3) -0.0140(17) -0.0052(15) 0.0005(12)
N11 0.0515(12) 0.0517(12) 0.0773(16) -0.0059(10) -0.0094(10) 0.0026(8)
C12 0.0517(15) 0.0713(18) 0.092(2) -0.0125(15) -0.0116(14) 0.0036(12)
C13 0.0599(17) 0.0732(19) 0.086(2) 0.0007(16) -0.0034(14) 0.0038(13)
C14 0.0664(18) 0.0690(18) 0.085(2) -0.0019(15) -0.0165(15) 0.0112(13)
C15 0.0593(15) 0.0548(15) 0.0632(17) -0.0031(12) -0.0105(12) 0.0026(11)
C16 0.0702(17) 0.0596(16) 0.0625(17) -0.0016(13) -0.0116(14) -0.0006(12)
O17 0.0764(13) 0.0657(12) 0.0627(12) 0.0051(9) 0.0033(9) -0.0014(9)
C18 0.0653(16) 0.0551(15) 0.0630(17) -0.0065(12) -0.0041(13) -0.0011(11)
C19 0.0741(19) 0.077(2) 0.084(2) -0.0047(16) 0.0189(16) 0.0054(15)
C20 0.072(2) 0.075(2) 0.118(3) -0.0092(19) 0.0145(19) 0.0149(15)
C21 0.0728(19) 0.0545(16) 0.099(2) -0.0029(15) -0.0007(17) 0.0079(13)
C22 0.0713(17) 0.0484(14) 0.0686(18) -0.0068(12) -0.0012(13) -0.0009(11)
C23 0.0573(14) 0.0470(14) 0.0574(15) -0.0092(11) -0.0035(11) -0.0014(10)
C24 0.0563(14) 0.0532(14) 0.0556(15) -0.0073(11) -0.0036(11) -0.0024(10)
O25 0.1034(17) 0.0708(13) 0.0831(15) 0.0195(11) -0.0099(12) 0.0011(11)
N26 0.0715(15) 0.0572(13) 0.0702(15) -0.0079(11) 0.0102(12) -0.0009(10)
C27 0.0538(15) 0.0613(16) 0.082(2) 0.0022(14) 0.0056(13) 0.0058(11)
C28 0.081(2) 0.074(2) 0.100(2) 0.0131(17) 0.0271(18) 0.0177(16)
C29 0.099(3) 0.089(3) 0.135(4) 0.027(3) 0.047(3) 0.013(2)
C30 0.092(3) 0.087(3) 0.196(6) 0.027(3) 0.044(3) -0.010(2)
C31 0.093(3) 0.083(2) 0.161(4) -0.020(3) 0.009(3) -0.0224(19)
C32 0.076(2) 0.0719(19) 0.101(2) -0.0082(18) 0.0060(17) -0.0113(15)

loop_
_atom_type_symbol
_atom_type_description
_atom_type_scat_dispersion_real
_atom_type_scat_dispersion_imag
_atom_type_scat_source
C C 0.0033 0.0016 'International Tables Vol C Tables 4.2.6.8 and 6.1.1.4'
H H 0.0000 0.0000 'International Tables Vol C Tables 4.2.6.8 and 6.1.1.4'
O O 0.0106 0.0060 'International Tables Vol C Tables 4.2.6.8 and 6.1.1.4'
N N 0.0061 0.0033 'International Tables Vol C Tables 4.2.6.8 and 6.1.1.4'

loop_
_geom_angle_atom_site_label_1
_geom_angle_atom_site_label_2
_geom_angle_atom_site_label_3
_geom_angle
C6 C1 C2 120.4(4)
C6 C1 H1 119.8
C2 C1 H1 119.8
C3 C2 C1 121.1(4)
C3 C2 H2 119.5
C1 C2 H2 119.5
C2 C3 C4 119.3(4)
C2 C3 H3 120.4
C4 C3 H3 120.4
C3 C4 C5 120.2(4)
C3 C4 H4 119.9
C5 C4 H4 119.9
C6 C5 C4 121.7(4)
C6 C5 H5 119.2
C4 C5 H5 119.2
C5 C6 C1 117.4(3)
C5 C6 C7 121.6(3)
C1 C6 C7 121.0(3)
N8 C7 C6 113.6(3)
N8 C7 H7A 108.8
C6 C7 H7A 108.8
N8 C7 H7B 108.8
C6 C7 H7B 108.8
H7A C7 H7B 107.7
C13 N8 C7 111.0(3)
C13 N8 C9 108.5(2)
C7 N8 C9 110.1(2)
N8 C9 C10 110.8(2)
N8 C9 H9A 109.5
C10 C9 H9A 109.5
N8 C9 H9B 109.5
C10 C9 H9B 109.5
H9A C9 H9B 108.1
N11 C10 C9 111.3(3)
N11 C10 H10A 109.4
C9 C10 H10A 109.4
N11 C10 H10B 109.4
C9 C10 H10B 109.4
H10A C10 H10B 108.0
C12 N11 C10 108.1(2)
C12 N11 C14 110.1(2)
C10 N11 C14 111.0(2)
N11 C12 C13 111.0(2)
N11 C12 H12A 109.4
C13 C12 H12A 109.4
N11 C12 H12B 109.4
C13 C12 H12B 109.4
H12A C12 H12B 108.0
N8 C13 C12 111.5(3)
N8 C13 H13A 109.3
C12 C13 H13A 109.3
N8 C13 H13B 109.3
C12 C13 H13B 109.3
H13A C13 H13B 108.0
N11 C14 C15 113.8(2)
N11 C14 H14A 108.8
C15 C14 H14A 108.8
N11 C14 H14B 108.8
C15 C14 H14B 108.8
H14A C14 H14B 107.7
C24 C15 C16 121.2(2)
C24 C15 C14 122.2(3)
C16 C15 C14 116.6(2)
O25 C16 O17 115.3(3)
O25 C16 C15 126.6(3)
O17 C16 C15 118.0(2)
C18 O17 C16 121.2(2)
O17 C18 C19 115.3(3)
O17 C18 C23 122.5(2)
C19 C18 C23 122.2(3)
C20 C19 C18 118.7(3)
C20 C19 H19 120.7
C18 C19 H19 120.7
C21 C20 C19 120.6(3)
C21 C20 H20 119.7
C19 C20 H20 119.7
C20 C21 C22 120.3(3)
C20 C21 H21 119.9
C22 C21 H21 119.9
C21 C22 C23 121.0(3)
C21 C22 H22 119.5
C23 C22 H22 119.5
C18 C23 C22 117.1(2)
C18 C23 C24 117.1(2)
C22 C23 C24 125.7(2)
C15 C24 N26 119.3(2)
C15 C24 C23 120.0(2)
N26 C24 C23 120.5(2)
C24 N26 C27 126.9(2)
C24 N26 H26 116.5
C27 N26 H26 116.5
C32 C27 C28 118.8(3)
C32 C27 N26 122.5(3)
C28 C27 N26 118.6(3)
C29 C28 C27 120.9(4)
C29 C28 H28 119.6
C27 C28 H28 119.6
C28 C29 C30 120.6(4)
C28 C29 H29 119.7
C30 C29 H29 119.7
C29 C30 C31 119.9(4)
C29 C30 H30 120.0
C31 C30 H30 120.0
C30 C31 C32 120.1(4)
C30 C31 H31 119.9
C32 C31 H31 119.9
C27 C32 C31 119.7(4)
C27 C32 H32 120.2
C31 C32 H32 120.2
C30 C29 H29 119.7
C29 C30 C31 119.9(4)
C29 C30 H30 120.0
C31 C30 H30 120.0
C30 C31 C32 120.1(4)
C30 C31 H31 119.9
C32 C31 H31 119.9
C27 C32 C31 119.7(4)
C27 C32 H32 120.2
C31 C32 H32 120.2

loop_
_geom_bond_atom_site_label_1
_geom_bond_atom_site_label_2
_geom_bond_distance
C1 C6 1.387(5)
C1 C2 1.389(6)
C1 H1 0.9300
C2 C3 1.342(6)
C2 H2 0.9300
C3 C4 1.363(6)
C3 H3 0.9300
C4 C5 1.382(5)
C4 H4 0.9300
C5 C6 1.361(5)
C5 H5 0.9300
C6 C7 1.505(4)
C7 N8 1.463(4)
C7 H7A 0.9700
C7 H7B 0.9700
N8 C13 1.450(4)
N8 C9 1.470(4)
C9 C10 1.489(5)
C9 H9A 0.9700
C9 H9B 0.9700
C10 N11 1.465(3)
C10 H10A 0.9700
C10 H10B 0.9700
N11 C12 1.464(3)
N11 C14 1.469(4)
C12 C13 1.489(4)
C12 H12A 0.9700
C12 H12B 0.9700
C13 H13A 0.9700
C13 H13B 0.9700
C14 C15 1.504(4)
C14 H14A 0.9700
C14 H14B 0.9700
C15 C24 1.363(4)
C15 C16 1.438(4)
C16 O25 1.207(3)
C16 O17 1.376(3)
O17 C18 1.374(3)
C18 C19 1.387(4)
C18 C23 1.389(4)
C19 C20 1.376(5)
C19 H19 0.9300
C20 C21 1.372(5)
C20 H20 0.9300
C21 C22 1.377(4)
C21 H21 0.9300
C22 C23 1.398(4)
C22 H22 0.9300
C23 C24 1.451(3)
C24 N26 1.383(3)
N26 C27 1.410(3)
N26 H26 0.8600
C27 C32 1.382(4)
C27 C28 1.390(4)
C28 C29 1.357(5)
C28 H28 0.9300
C29 C30 1.360(6)
C29 H29 0.9300
C30 C31 1.377(7)
C30 H30 0.9300
C31 C32 1.387(5)
C31 H31 0.9300
C32 H32 0.9300
